data_7048153
loop_
_publ_author_name
'Zhang, Su-Yun'
'Guo, Wen-Bin'
'He, Zhang-Zhen'

_publ_section_title
;
 Two spin-canted antiferromagnetic orderings and a field-induced
 metamagnetic transition in
 SrMn<sub>2</sub>(VO<sub>4</sub>)<sub>2</sub>(H<sub>2</sub>O)<sub>2</sub>.
;
_journal_issue 1
_journal_name_full 'Dalton transactions (Cambridge, England : 2003)'
_journal_page_first 65
_journal_page_last 71
_journal_paper_doi 10.1039/c8dt03860k
_journal_volume 48
_journal_year 2018
_chemical_formula_moiety 'H4 Mn2 O10 Sr V2'
_chemical_formula_sum 'H4 Mn2 O10 Sr V2'
_chemical_formula_weight 463.41
_space_group_crystal_system monoclinic
_space_group_IT_number 12
_space_group_name_Hall '-C 2y'
_space_group_name_H-M_alt 'C 1 2/m 1'
_symmetry_space_group_name_Hall '-C 2y'
_symmetry_space_group_name_H-M 'C 1 2/m 1'
_audit_creation_method SHELXL-2018/3
_audit_update_record
;
2018-10-24 deposited with the CCDC.
2018-11-16 downloaded from the CCDC.
;
_cell_angle_alpha 90
_cell_angle_beta 117.77(2)
_cell_angle_gamma 90
_cell_formula_units_Z 2
_cell_length_a 9.318(17)
_cell_length_b 6.445(10)
_cell_length_c 7.637(14)
_cell_measurement_reflns_used 592
_cell_measurement_temperature 293(2)
_cell_measurement_theta_max 27.4468
_cell_measurement_theta_min 3.0147
_cell_volume 405.8(12)
_computing_structure_refinement 'SHELXL-2018/3 (Sheldrick, 2018)'
_diffrn_ambient_temperature 293(2)
_diffrn_measured_fraction_theta_full 0.975
_diffrn_measured_fraction_theta_max 0.981
_diffrn_measurement_device_type Saturn724+
_diffrn_measurement_method CCD_Profile_fitting
_diffrn_radiation_type MoK\a
_diffrn_radiation_wavelength 0.71073
_diffrn_reflns_av_R_equivalents 0.0904
_diffrn_reflns_av_unetI/netI 0.0912
_diffrn_reflns_Laue_measured_fraction_full 0.975
_diffrn_reflns_Laue_measured_fraction_max 0.981
_diffrn_reflns_limit_h_max 10
_diffrn_reflns_limit_h_min -12
_diffrn_reflns_limit_k_max 7
_diffrn_reflns_limit_k_min -8
_diffrn_reflns_limit_l_max 9
_diffrn_reflns_limit_l_min -9
_diffrn_reflns_number 1670
_diffrn_reflns_point_group_measured_fraction_full 0.975
_diffrn_reflns_point_group_measured_fraction_max 0.981
_diffrn_reflns_theta_full 25.242
_diffrn_reflns_theta_max 27.465
_diffrn_reflns_theta_min 3.015
_diffrn_source 'fine-focus sealed tube'
_exptl_absorpt_coefficient_mu 11.811
_exptl_absorpt_correction_T_max 1.0000
_exptl_absorpt_correction_T_min 0.3307
_exptl_absorpt_correction_type multi-scan
_exptl_absorpt_process_details
;
Higashi, T. (1995). Program for Absorption Correction.
Rigaku Corporation, Tokyo, Japan. 
;
_exptl_crystal_colour 'dark red'
_exptl_crystal_density_diffrn 3.792
_exptl_crystal_description block
_exptl_crystal_F_000 436
_exptl_crystal_size_max 0.1
_exptl_crystal_size_mid 0.08
_exptl_crystal_size_min 0.04
_refine_diff_density_max 1.312
_refine_diff_density_min -1.183
_refine_diff_density_rms 0.258
_refine_ls_extinction_method none
_refine_ls_goodness_of_fit_ref 1.004
_refine_ls_hydrogen_treatment undef
_refine_ls_matrix_type full
_refine_ls_number_parameters 44
_refine_ls_number_reflns 503
_refine_ls_number_restraints 0
_refine_ls_restrained_S_all 1.004
_refine_ls_R_factor_all 0.0636
_refine_ls_R_factor_gt 0.0493
_refine_ls_shift/su_max 0.000
_refine_ls_shift/su_mean 0.000
_refine_ls_structure_factor_coef Fsqd
_refine_ls_weighting_details 'w=1/[\s^2^(Fo^2^)+(0.0274P)^2^] where P=(Fo^2^+2Fc^2^)/3'
_refine_ls_weighting_scheme calc
_refine_ls_wR_factor_gt 0.0937
_refine_ls_wR_factor_ref 0.1026
_reflns_Friedel_coverage 0.000
_reflns_number_gt 398
_reflns_number_total 503
_reflns_threshold_expression 'I > 2\s(I)'
_cod_data_source_file c8dt03860k2.cif
_cod_data_source_block 1
_cod_depositor_comments
;
The following automatic conversions were performed:

'_exptl_absorpt_correction_type' value 'Multi-scan' changed to
'multi-scan' according to
/home/data/users/saulius/crontab/automatic-downloads/rss-feeds/RSC/lib/dictionaries/cif_core.dic
dictionary named 'cif_core.dic' version 2.4.2 from 2011-04-26.

Automatic conversion script
Id: cif_fix_values 4973 2017-02-22 13:04:09Z antanas 

 Adding full bibliography for 7048153.cif.
;
_cod_database_code 7048153
_shelx_shelxl_version_number 2018/3
_shelx_space_group_comment
;
The symmetry employed for this shelxl refinement is uniquely defined
by the following loop, which should always be used as a source of
symmetry information in preference to the above space-group names.
They are only intended as comments.
;

loop_
_space_group_symop_operation_xyz
'x, y, z'
'-x, y, -z'
'x+1/2, y+1/2, z'
'-x+1/2, y+1/2, -z'
'-x, -y, -z'
'x, -y, z'
'-x+1/2, -y+1/2, -z'
'x+1/2, -y+1/2, z'

loop_
_atom_site_label
_atom_site_type_symbol
_atom_site_fract_x
_atom_site_fract_y
_atom_site_fract_z
_atom_site_U_iso_or_equiv
_atom_site_adp_type
_atom_site_occupancy
_atom_site_site_symmetry_order
_atom_site_calc_flag
_atom_site_refinement_flags_posn
_atom_site_refinement_flags_adp
_atom_site_refinement_flags_occupancy
Sr Sr 0.000000 0.000000 0.000000 0.0210(4) Uani 1 4 d S T P
V V 0.41592(18) 0.000000 0.2125(2) 0.0183(4) Uani 1 2 d S T P
Mn Mn -0.250000 -0.250000 -0.500000 0.0184(4) Uani 1 2 d S . P
O1 O 0.2741(9) 0.000000 -0.0207(10) 0.0305(18) Uani 1 2 d S T P
O2 O 0.5353(6) -0.2204(7) 0.2571(7) 0.0218(11) Uani 1 1 d . . .
O3 O 0.8448(8) 0.000000 0.4107(10) 0.0245(16) Uani 1 2 d S T P
O4 O 0.1931(8) 0.500000 -0.3470(10) 0.0259(16) Uani 1 2 d S T P

loop_
_atom_site_aniso_label
_atom_site_aniso_U_11
_atom_site_aniso_U_22
_atom_site_aniso_U_33
_atom_site_aniso_U_23
_atom_site_aniso_U_13
_atom_site_aniso_U_12
Sr 0.0214(7) 0.0244(8) 0.0171(7) 0.000 0.0089(5) 0.000
V 0.0156(8) 0.0227(10) 0.0176(8) 0.000 0.0085(7) 0.000
Mn 0.0149(7) 0.0218(9) 0.0173(8) -0.0003(6) 0.0065(6) 0.0001(6)
O1 0.031(4) 0.038(5) 0.019(4) 0.000 0.009(3) 0.000
O2 0.026(2) 0.021(3) 0.020(3) -0.010(2) 0.012(2) -0.007(2)
O3 0.016(3) 0.034(4) 0.021(4) 0.000 0.007(3) 0.000
O4 0.021(3) 0.038(4) 0.024(4) 0.000 0.014(3) 0.000

loop_
_atom_type_symbol
_atom_type_description
_atom_type_scat_dispersion_real
_atom_type_scat_dispersion_imag
_atom_type_scat_source
O O 0.0106 0.0060 'International Tables Vol C Tables 4.2.6.8 and 6.1.1.4'
V V 0.3005 0.5294 'International Tables Vol C Tables 4.2.6.8 and 6.1.1.4'
Mn Mn 0.3368 0.7283 'International Tables Vol C Tables 4.2.6.8 and 6.1.1.4'
Sr Sr -1.5307 3.2498 'International Tables Vol C Tables 4.2.6.8 and 6.1.1.4'
H H 0.0000 0.0000 'International Tables Vol C Tables 4.2.6.8 and 6.1.1.4'

loop_
_geom_angle_atom_site_label_1
_geom_angle_atom_site_label_2
_geom_angle_atom_site_label_3
_geom_angle
_geom_angle_site_symmetry_1
_geom_angle_site_symmetry_3
O2 Sr O2 180.0(2) 7_545 3_455
O2 Sr O2 91.0(2) 7_545 8_445
O2 Sr O2 89.0(2) 3_455 8_445
O2 Sr O2 89.0(2) 7_545 4
O2 Sr O2 91.0(2) 3_455 4
O2 Sr O2 180.0(3) 8_445 4
O2 Sr O1 105.27(15) 7_545 5
O2 Sr O1 74.73(15) 3_455 5
O2 Sr O1 74.73(15) 8_445 5
O2 Sr O1 105.27(15) 4 5
O2 Sr O1 74.73(15) 7_545 .
O2 Sr O1 105.27(15) 3_455 .
O2 Sr O1 105.27(15) 8_445 .
O2 Sr O1 74.73(15) 4 .
O1 Sr O1 180.0 5 .
O2 Sr O4 115.19(16) 7_545 7
O2 Sr O4 64.81(16) 3_455 7
O2 Sr O4 64.81(16) 8_445 7
O2 Sr O4 115.19(16) 4 7
O1 Sr O4 121.7(3) 5 7
O1 Sr O4 58.3(3) . 7
O2 Sr O4 64.81(16) 7_545 3_445
O2 Sr O4 115.19(16) 3_455 3_445
O2 Sr O4 115.19(16) 8_445 3_445
O2 Sr O4 64.81(16) 4 3_445
O1 Sr O4 58.3(3) 5 3_445
O1 Sr O4 121.7(3) . 3_445
O4 Sr O4 180.0(3) 7 3_445
O2 Sr V 94.34(11) 7_545 .
O2 Sr V 85.66(11) 3_455 .
O2 Sr V 85.66(11) 8_445 .
O2 Sr V 94.34(11) 4 .
O1 Sr V 152.24(17) 5 .
O1 Sr V 27.76(17) . .
O4 Sr V 30.56(15) 7 .
O4 Sr V 149.44(15) 3_445 .
O2 Sr V 85.66(11) 7_545 5
O2 Sr V 94.34(11) 3_455 5
O2 Sr V 94.34(11) 8_445 5
O2 Sr V 85.66(11) 4 5
O1 Sr V 27.76(17) 5 5
O1 Sr V 152.24(17) . 5
O4 Sr V 149.44(15) 7 5
O4 Sr V 30.56(15) 3_445 5
V Sr V 180.0 . 5
O2 Sr Mn 150.33(12) 7_545 3_556
O2 Sr Mn 29.67(12) 3_455 3_556
O2 Sr Mn 74.23(16) 8_445 3_556
O2 Sr Mn 105.77(16) 4 3_556
O1 Sr Mn 95.62(17) 5 3_556
O1 Sr Mn 84.38(17) . 3_556
O4 Sr Mn 35.23(10) 7 3_556
O4 Sr Mn 144.77(10) 3_445 3_556
V Sr Mn 59.63(4) . 3_556
V Sr Mn 120.37(4) 5 3_556
O2 Sr Mn 29.67(12) 7_545 .
O2 Sr Mn 150.33(12) 3_455 .
O2 Sr Mn 105.77(16) 8_445 .
O2 Sr Mn 74.23(16) 4 .
O1 Sr Mn 84.38(17) 5 .
O1 Sr Mn 95.62(17) . .
O4 Sr Mn 144.77(10) 7 .
O4 Sr Mn 35.23(10) 3_445 .
V Sr Mn 120.37(4) . .
V Sr Mn 59.63(4) 5 .
Mn Sr Mn 180.0 3_556 .
O1 V O2 109.2(2) . 6
O1 V O2 109.2(2) . .
O2 V O2 109.7(3) 6 .
O1 V O4 104.0(4) . 7
O2 V O4 112.3(2) 6 7
O2 V O4 112.3(2) . 7
O1 V Sr 47.9(3) . .
O2 V Sr 124.84(17) 6 .
O2 V Sr 124.84(17) . .
O4 V Sr 56.0(2) 7 .
O1 V Sr 76.30(16) . 3_545
O2 V Sr 121.98(19) 6 3_545
O2 V Sr 32.92(16) . 3_545
O4 V Sr 122.38(6) 7 3_545
Sr V Sr 101.97(6) . 3_545
O1 V Sr 76.30(16) . 3
O2 V Sr 32.92(16) 6 3
O2 V Sr 121.98(19) . 3
O4 V Sr 122.38(6) 7 3
Sr V Sr 101.97(6) . 3
Sr V Sr 113.69(11) 3_545 3
O2 Mn O2 180.0 7_545 1_454
O2 Mn O3 90.9(2) 7_545 7_545
O2 Mn O3 89.1(2) 1_454 7_545
O2 Mn O3 89.1(2) 7_545 1_454
O2 Mn O3 90.9(2) 1_454 1_454
O3 Mn O3 180.0 7_545 1_454
O2 Mn O4 92.2(2) 7_545 5_554
O2 Mn O4 87.8(2) 1_454 5_554
O3 Mn O4 81.5(2) 7_545 5_554
O3 Mn O4 98.5(2) 1_454 5_554
O2 Mn O4 87.8(2) 7_545 3_445
O2 Mn O4 92.2(2) 1_454 3_445
O3 Mn O4 98.5(2) 7_545 3_445
O3 Mn O4 81.5(2) 1_454 3_445
O4 Mn O4 180.0 5_554 3_445
O2 Mn Mn 84.54(13) 7_545 4_444
O2 Mn Mn 95.46(13) 1_454 4_444
O3 Mn Mn 39.83(15) 7_545 4_444
O3 Mn Mn 140.17(15) 1_454 4_444
O4 Mn Mn 42.78(14) 5_554 4_444
O4 Mn Mn 137.22(14) 3_445 4_444
O2 Mn Mn 95.46(13) 7_545 4_454
O2 Mn Mn 84.54(13) 1_454 4_454
O3 Mn Mn 140.17(15) 7_545 4_454
O3 Mn Mn 39.83(15) 1_454 4_454
O4 Mn Mn 137.22(14) 5_554 4_454
O4 Mn Mn 42.78(14) 3_445 4_454
Mn Mn Mn 180.0 4_444 4_454
O2 Mn Sr 140.61(14) 7_545 3_444
O2 Mn Sr 39.39(14) 1_454 3_444
O3 Mn Sr 81.2(2) 7_545 3_444
O3 Mn Sr 98.8(2) 1_454 3_444
O4 Mn Sr 48.56(19) 5_554 3_444
O4 Mn Sr 131.44(19) 3_445 3_444
Mn Mn Sr 64.79(5) 4_444 3_444
Mn Mn Sr 115.21(5) 4_454 3_444
O2 Mn Sr 39.39(14) 7_545 .
O2 Mn Sr 140.61(14) 1_454 .
O3 Mn Sr 98.8(2) 7_545 .
O3 Mn Sr 81.2(2) 1_454 .
O4 Mn Sr 131.44(19) 5_554 .
O4 Mn Sr 48.56(19) 3_445 .
Mn Mn Sr 115.21(5) 4_444 .
Mn Mn Sr 64.79(5) 4_454 .
Sr Mn Sr 180.0 3_444 .
V O1 Sr 104.3(4) . .
V O2 Mn 122.1(3) . 1_656
V O2 Sr 125.5(2) . 3_545
Mn O2 Sr 110.9(2) 1_656 3_545
Mn O3 Mn 100.3(3) 1_656 4
V O4 Mn 131.52(15) 7 3
V O4 Mn 131.52(15) 7 2_564
Mn O4 Mn 94.4(3) 3 2_564
V O4 Sr 93.4(3) 7 3
Mn O4 Sr 96.2(2) 3 3
Mn O4 Sr 96.2(2) 2_564 3

loop_
_geom_bond_atom_site_label_1
_geom_bond_atom_site_label_2
_geom_bond_distance
_geom_bond_site_symmetry_2
Sr O2 2.571(5) 7_545
Sr O2 2.571(5) 3_455
Sr O2 2.571(5) 8_445
Sr O2 2.571(5) 4
Sr O1 2.631(9) 5
Sr O1 2.631(9) .
Sr O4 2.853(8) 7
Sr O4 2.853(8) 3_445
Sr V 3.434(7) .
Sr V 3.434(7) 5
Sr Mn 3.783(5) 3_556
Sr Mn 3.783(5) .
V O1 1.651(7) .
V O2 1.737(5) 6
V O2 1.737(5) .
V O4 1.749(7) 7
Mn O2 2.005(5) 7_545
Mn O2 2.005(5) 1_454
Mn O3 2.098(5) 7_545
Mn O3 2.098(5) 1_454
Mn O4 2.195(5) 5_554
Mn O4 2.195(5) 3_445
Mn Mn 3.223(5) 4_444
Mn Mn 3.223(5) 4_454
